data_9006579
loop_
_publ_author_name
'Menegazzo, G.'
'Carbonin, S.'

_publ_section_title
;
 Oxidation mechanisms in Al-Mg-Fe spinels.
 A second stage: alpha-Fe2O3 exsolution
 Sample: LE20A5, quenched from T = 1150 C after 30.5 hours
;
_journal_name_full 'Physics and Chemistry of Minerals'
_journal_page_first 541
_journal_page_last 547
_journal_paper_doi 10.1007/s002690050146
_journal_volume 25
_journal_year 1998
_chemical_formula_sum 'Al1.771 Cr0.125 Fe0.222 Mg0.808 Ni0.009 O4 Si0.001 Ti0.004 Zn0.002'
_chemical_name_mineral Spinel
_space_group_IT_number 227
_symmetry_space_group_name_Hall '-F 4vw 2vw 3'
_symmetry_space_group_name_H-M 'F d -3 m :2'
_cell_angle_alpha 90
_cell_angle_beta 90
_cell_angle_gamma 90
_cell_length_a 8.1142
_cell_length_b 8.1142
_cell_length_c 8.1142
_cell_formula_units_Z 8
_cell_volume 534.241
_database_code_amcsd 0008161
_exptl_crystal_density_diffrn 3.759
_exptl_crystal_thermal_history 'quenched from T = 1150 C after 30.5 hours'
_cod_original_sg_symbol_H-M 'F d 3 m'
_cod_original_formula_sum 'Al1.771 Fe.222 Mg.808 Si.001 Zn.002 Cr.125 Ni.009 Ti.004 O4'
_cod_database_code 9006579

loop_
_space_group_symop_operation_xyz
x,y,z
x,1/2+y,1/2+z
1/2+x,y,1/2+z
1/2+x,1/2+y,z
3/4+z,1/2-x,1/4+y
3/4+z,-x,3/4+y
1/4+z,1/2-x,3/4+y
1/4+z,-x,1/4+y
3/4-y,1/2+z,1/4-x
3/4-y,+z,3/4-x
1/4-y,1/2+z,3/4-x
1/4-y,+z,1/4-x
3/4+x,1/2-y,1/4+z
3/4+x,-y,3/4+z
1/4+x,1/2-y,3/4+z
1/4+x,-y,1/4+z
3/4-z,1/2+x,1/4-y
3/4-z,+x,3/4-y
1/4-z,1/2+x,3/4-y
1/4-z,+x,1/4-y
3/4+y,1/2-z,1/4+x
3/4+y,-z,3/4+x
1/4+y,1/2-z,3/4+x
1/4+y,-z,1/4+x
3/4-x,1/2+y,1/4-z
3/4-x,+y,3/4-z
1/4-x,1/2+y,3/4-z
1/4-x,+y,1/4-z
1/2+x,3/4-z,1/4-y
1/2+x,1/4-z,3/4-y
+x,3/4-z,3/4-y
+x,1/4-z,1/4-y
1/2-z,3/4+y,1/4+x
1/2-z,1/4+y,3/4+x
-z,3/4+y,3/4+x
-z,1/4+y,1/4+x
1/2+y,3/4-x,1/4-z
1/2+y,1/4-x,3/4-z
+y,3/4-x,3/4-z
+y,1/4-x,1/4-z
1/2-x,3/4+z,1/4+y
1/2-x,1/4+z,3/4+y
-x,3/4+z,3/4+y
-x,1/4+z,1/4+y
1/2+z,3/4-y,1/4-x
1/2+z,1/4-y,3/4-x
+z,3/4-y,3/4-x
+z,1/4-y,1/4-x
1/2-y,3/4+x,1/4+z
1/2-y,1/4+x,3/4+z
-y,3/4+x,3/4+z
-y,1/4+x,1/4+z
x,1/2+z,1/2+y
x,+z,+y
1/2+x,1/2+z,+y
1/2+x,+z,1/2+y
-z,1/2-y,1/2-x
-z,-y,-x
1/2-z,1/2-y,-x
1/2-z,-y,1/2-x
y,1/2+x,1/2+z
y,+x,+z
1/2+y,1/2+x,+z
1/2+y,+x,1/2+z
-x,1/2-z,1/2-y
-x,-z,-y
1/2-x,1/2-z,-y
1/2-x,-z,1/2-y
z,1/2+y,1/2+x
z,+y,+x
1/2+z,1/2+y,+x
1/2+z,+y,1/2+x
-y,1/2-x,1/2-z
-y,-x,-z
1/2-y,1/2-x,-z
1/2-y,-x,1/2-z
3/4+z,1/4+x,1/2-y
3/4+z,3/4+x,-y
1/4+z,1/4+x,-y
1/4+z,3/4+x,1/2-y
3/4-y,1/4-z,1/2+x
3/4-y,3/4-z,+x
1/4-y,1/4-z,+x
1/4-y,3/4-z,1/2+x
3/4+x,1/4+y,1/2-z
3/4+x,3/4+y,-z
1/4+x,1/4+y,-z
1/4+x,3/4+y,1/2-z
3/4-z,1/4-x,1/2+y
3/4-z,3/4-x,+y
1/4-z,1/4-x,+y
1/4-z,3/4-x,1/2+y
3/4+y,1/4+z,1/2-x
3/4+y,3/4+z,-x
1/4+y,1/4+z,-x
1/4+y,3/4+z,1/2-x
3/4-x,1/4-y,1/2+z
3/4-x,3/4-y,+z
1/4-x,1/4-y,+z
1/4-x,3/4-y,1/2+z
-z,3/4+x,3/4+y
-z,1/4+x,1/4+y
1/2-z,3/4+x,1/4+y
1/2-z,1/4+x,3/4+y
y,3/4-z,3/4-x
y,1/4-z,1/4-x
1/2+y,3/4-z,1/4-x
1/2+y,1/4-z,3/4-x
-x,3/4+y,3/4+z
-x,1/4+y,1/4+z
1/2-x,3/4+y,1/4+z
1/2-x,1/4+y,3/4+z
z,3/4-x,3/4-y
z,1/4-x,1/4-y
1/2+z,3/4-x,1/4-y
1/2+z,1/4-x,3/4-y
-y,3/4+z,3/4+x
-y,1/4+z,1/4+x
1/2-y,3/4+z,1/4+x
1/2-y,1/4+z,3/4+x
x,3/4-y,3/4-z
x,1/4-y,1/4-z
1/2+x,3/4-y,1/4-z
1/2+x,1/4-y,3/4-z
1/4-x,1/2+z,3/4-y
1/4-x,+z,1/4-y
3/4-x,1/2+z,1/4-y
3/4-x,+z,3/4-y
1/4+z,1/2-y,3/4+x
1/4+z,-y,1/4+x
3/4+z,1/2-y,1/4+x
3/4+z,-y,3/4+x
1/4-y,1/2+x,3/4-z
1/4-y,+x,1/4-z
3/4-y,1/2+x,1/4-z
3/4-y,+x,3/4-z
1/4+x,1/2-z,3/4+y
1/4+x,-z,1/4+y
3/4+x,1/2-z,1/4+y
3/4+x,-z,3/4+y
1/4-z,1/2+y,3/4-x
1/4-z,+y,1/4-x
3/4-z,1/2+y,1/4-x
3/4-z,+y,3/4-x
1/4+y,1/2-x,3/4+z
1/4+y,-x,1/4+z
3/4+y,1/2-x,1/4+z
3/4+y,-x,3/4+z
3/4-x,3/4-z,y
3/4-x,1/4-z,1/2+y
1/4-x,3/4-z,1/2+y
1/4-x,1/4-z,y
3/4+z,3/4+y,-x
3/4+z,1/4+y,1/2-x
1/4+z,3/4+y,1/2-x
1/4+z,1/4+y,-x
3/4-y,3/4-x,z
3/4-y,1/4-x,1/2+z
1/4-y,3/4-x,1/2+z
1/4-y,1/4-x,z
3/4+x,3/4+z,-y
3/4+x,1/4+z,1/2-y
1/4+x,3/4+z,1/2-y
1/4+x,1/4+z,-y
3/4-z,3/4-y,x
3/4-z,1/4-y,1/2+x
1/4-z,3/4-y,1/2+x
1/4-z,1/4-y,x
3/4+y,3/4+x,-z
3/4+y,1/4+x,1/2-z
1/4+y,3/4+x,1/2-z
1/4+y,1/4+x,-z
-z,-x,-y
-z,1/2-x,1/2-y
1/2-z,-x,1/2-y
1/2-z,1/2-x,-y
y,z,x
y,1/2+z,1/2+x
1/2+y,z,1/2+x
1/2+y,1/2+z,x
-x,-y,-z
-x,1/2-y,1/2-z
1/2-x,-y,1/2-z
1/2-x,1/2-y,-z
z,x,y
z,1/2+x,1/2+y
1/2+z,x,1/2+y
1/2+z,1/2+x,y
-y,-z,-x
-y,1/2-z,1/2-x
1/2-y,-z,1/2-x
1/2-y,1/2-z,-x

loop_
_atom_site_label
_atom_site_fract_x
_atom_site_fract_y
_atom_site_fract_z
_atom_site_occupancy
_atom_site_U_iso_or_equiv
AlT 0.12500 0.12500 0.12500 0.25270 0.00850
FeT2+ 0.12500 0.12500 0.12500 0.00350 0.00850
FeT3+ 0.12500 0.12500 0.12500 0.14000 0.00850
MgT 0.12500 0.12500 0.12500 0.58500 0.00850
MnT 0.12500 0.12500 0.12500 0.00010 0.00850
SiT 0.12500 0.12500 0.12500 0.00140 0.00850
ZnT 0.12500 0.12500 0.12500 0.00230 0.00850
AlM 0.50000 0.50000 0.50000 0.75920 0.00830
FeM2+ 0.50000 0.50000 0.50000 0.00330 0.00830
FeM3+ 0.50000 0.50000 0.50000 0.03590 0.00830
MgM 0.50000 0.50000 0.50000 0.11140 0.00830
CrM 0.50000 0.50000 0.50000 0.06240 0.00830
NiM 0.50000 0.50000 0.50000 0.00430 0.00830
TiM 0.50000 0.50000 0.50000 0.00190 0.00830
O 0.26078 0.26078 0.26078 1.00000 0.01260

loop_
_cod_related_entry_id
_cod_related_entry_database
_cod_related_entry_code
1 AMCSD 0008161
